data_4505563
loop_
_publ_author_name
'Liu, Wen-Ting'
'Li, Jin-Yan'
'Ni, Zhao-Ping'
'Bao, Xin'
'Ou, Yong-Cong'
'Leng, Ji-Dong'
'Liu, Jun-Liang'
'Tong, Ming-Liang'

_publ_section_title
;
 Incomplete Spin Crossover versus Antiferromagnetic Behavior Exhibited in
 Three-Dimensional Porous Fe(II)-Bis(tetrazolate) Frameworks
;
_journal_issue 3
_journal_name_full 'Crystal Growth &amp; Design'
_journal_page_first 1482
_journal_paper_doi 10.1021/cg201569m
_journal_volume 12
_journal_year 2012
_chemical_formula_sum 'C12 H20 Fe N12 O6.5'
_chemical_formula_weight 492.25
_chemical_name_systematic
; 
 ? 
;
_space_group_IT_number 166
_symmetry_cell_setting trigonal
_symmetry_space_group_name_Hall '-R 3 2"'
_symmetry_space_group_name_H-M 'R -3 m :H'
_atom_sites_solution_hydrogens geom
_atom_sites_solution_primary direct
_atom_sites_solution_secondary difmap
_audit_creation_method SHELXL-97
_cell_angle_alpha 90.00
_cell_angle_beta 90.00
_cell_angle_gamma 120.00
_cell_formula_units_Z 6
_cell_length_a 22.6799(17)
_cell_length_b 22.6799(17)
_cell_length_c 7.4972(8)
_cell_measurement_temperature 298(2)
_cell_volume 3339.7(5)
_computing_cell_refinement 'PROCESS-AUTO (Rigaku, 1998)'
_computing_data_collection 'PROCESS-AUTO (Rigaku, 1998)'
_computing_data_reduction 'PROCESS-AUTO (Rigaku, 1998)'
_computing_molecular_graphics 'Bruker SHELXTL'
_computing_publication_material 'Bruker SHELXTL'
_computing_structure_refinement 'Bruker SHELXTL'
_computing_structure_solution 'Bruker SHELXTL'
_diffrn_ambient_temperature 298(2)
_diffrn_measured_fraction_theta_full 0.993
_diffrn_measured_fraction_theta_max 0.993
_diffrn_measurement_device_type 'Rigaku R-AXIS SPIDER IP'
_diffrn_measurement_method '\w scans'
_diffrn_radiation_monochromator graphite
_diffrn_radiation_source 'fine-focus sealed tube'
_diffrn_radiation_type MoK\a
_diffrn_radiation_wavelength 0.71073
_diffrn_reflns_av_R_equivalents 0.0498
_diffrn_reflns_av_sigmaI/netI 0.0439
_diffrn_reflns_limit_h_max 27
_diffrn_reflns_limit_h_min -27
_diffrn_reflns_limit_k_max 27
_diffrn_reflns_limit_k_min -18
_diffrn_reflns_limit_l_max 7
_diffrn_reflns_limit_l_min -9
_diffrn_reflns_number 2825
_diffrn_reflns_theta_full 25.99
_diffrn_reflns_theta_max 25.99
_diffrn_reflns_theta_min 3.42
_exptl_absorpt_coefficient_mu 0.734
_exptl_absorpt_correction_T_max 0.9712
_exptl_absorpt_correction_T_min 0.9369
_exptl_absorpt_correction_type multi-scan
_exptl_absorpt_process_details '(ABSCOR; Higashi, 1995)'
_exptl_crystal_density_diffrn 1.469
_exptl_crystal_density_method 'not measured'
_exptl_crystal_F_000 1524
_exptl_crystal_size_max 0.09
_exptl_crystal_size_mid 0.07
_exptl_crystal_size_min 0.04
_platon_squeeze_details
;
;
_refine_diff_density_max 0.581
_refine_diff_density_min -0.450
_refine_diff_density_rms 0.091
_refine_ls_extinction_coef 0.0013(9)
_refine_ls_extinction_expression Fc^*^=kFc[1+0.001xFc^2^\l^3^/sin(2\q)]^-1/4^
_refine_ls_extinction_method SHELXL
_refine_ls_goodness_of_fit_ref 1.063
_refine_ls_hydrogen_treatment constr
_refine_ls_matrix_type full
_refine_ls_number_parameters 69
_refine_ls_number_reflns 795
_refine_ls_number_restraints 6
_refine_ls_restrained_S_all 1.065
_refine_ls_R_factor_all 0.0609
_refine_ls_R_factor_gt 0.0502
_refine_ls_shift/su_max 0.000
_refine_ls_shift/su_mean 0.000
_refine_ls_structure_factor_coef Fsqd
_refine_ls_weighting_details 'calc w=1/[\s^2^(Fo^2^)+(0.1036P)^2^+5.9159P] where P=(Fo^2^+2Fc^2^)/3'
_refine_ls_weighting_scheme calc
_refine_ls_wR_factor_gt 0.1424
_refine_ls_wR_factor_ref 0.1561
_reflns_number_gt 650
_reflns_number_total 795
_reflns_threshold_expression >2sigma(I)
_cod_data_source_file cg201569m_si_001.cif
_cod_data_source_block 1.13H2O(298K)
_cod_original_sg_symbol_H-M R-3m
_cod_original_formula_sum 'C12 H20 Fe N12 O6.50'
_cod_database_code 4505563

loop_
_symmetry_equiv_pos_as_xyz
'x, y, z'
'-y, x-y, z'
'-x+y, -x, z'
'y, x, -z'
'x-y, -y, -z'
'-x, -x+y, -z'
'x+2/3, y+1/3, z+1/3'
'-y+2/3, x-y+1/3, z+1/3'
'-x+y+2/3, -x+1/3, z+1/3'
'y+2/3, x+1/3, -z+1/3'
'x-y+2/3, -y+1/3, -z+1/3'
'-x+2/3, -x+y+1/3, -z+1/3'
'x+1/3, y+2/3, z+2/3'
'-y+1/3, x-y+2/3, z+2/3'
'-x+y+1/3, -x+2/3, z+2/3'
'y+1/3, x+2/3, -z+2/3'
'x-y+1/3, -y+2/3, -z+2/3'
'-x+1/3, -x+y+2/3, -z+2/3'
'-x, -y, -z'
'y, -x+y, -z'
'x-y, x, -z'
'-y, -x, z'
'-x+y, y, z'
'x, x-y, z'
'-x+2/3, -y+1/3, -z+1/3'
'y+2/3, -x+y+1/3, -z+1/3'
'x-y+2/3, x+1/3, -z+1/3'
'-y+2/3, -x+1/3, z+1/3'
'-x+y+2/3, y+1/3, z+1/3'
'x+2/3, x-y+1/3, z+1/3'
'-x+1/3, -y+2/3, -z+2/3'
'y+1/3, -x+y+2/3, -z+2/3'
'x-y+1/3, x+2/3, -z+2/3'
'-y+1/3, -x+2/3, z+2/3'
'-x+y+1/3, y+2/3, z+2/3'
'x+1/3, x-y+2/3, z+2/3'

loop_
_atom_site_label
_atom_site_type_symbol
_atom_site_fract_x
_atom_site_fract_y
_atom_site_fract_z
_atom_site_U_iso_or_equiv
_atom_site_adp_type
_atom_site_occupancy
_atom_site_symmetry_multiplicity
_atom_site_calc_flag
_atom_site_refinement_flags
Fe1 Fe 0.0000 0.0000 0.0000 0.0134(5) Uani 1 12 d S
Fe2 Fe 0.0000 0.0000 0.5000 0.0116(5) Uani 1 12 d S
N1 N 0.07692(9) 0.15384(19) 0.1302(5) 0.0527(15) Uani 1 2 d S
H1N H 0.0856 0.1713 0.0184 0.063 Uiso 0.17 2 d SPR
N2 N 0.04427(8) 0.08854(17) 0.1772(4) 0.0295(9) Uani 1 2 d S
N3 N 0.04160(8) 0.08321(17) 0.3539(4) 0.0197(8) Uani 1 2 d S
N4 N 0.07263(8) 0.14527(17) 0.4267(4) 0.0263(9) Uani 1 2 d S
H4N H 0.0781 0.1563 0.5440 0.032 Uiso 0.17 2 d SPR
C1 C 0.1522(5) 0.3621(3) 0.4777(10) 0.071(4) Uani 0.50 1 d P
H1 H 0.1401 0.3811 0.5765 0.085 Uiso 0.50 1 d PR
C2 C 0.1179(5) 0.2915(4) 0.4516(10) 0.067(3) Uani 0.50 1 d P
H2 H 0.0823 0.2624 0.5331 0.080 Uiso 0.50 1 d PR
C3 C 0.13146(13) 0.2629(3) 0.3084(6) 0.0580(19) Uani 1 2 d S
C4 C 0.09422(12) 0.1884(2) 0.2873(6) 0.0434(14) Uani 1 2 d S
O1W O 0.1222(4) 0.2056(4) -0.2249(9) 0.085(3) Uani 0.50 1 d PU

loop_
_atom_site_aniso_label
_atom_site_aniso_U_11
_atom_site_aniso_U_22
_atom_site_aniso_U_33
_atom_site_aniso_U_23
_atom_site_aniso_U_13
_atom_site_aniso_U_12
Fe1 0.0122(5) 0.0122(5) 0.0157(7) 0.000 0.000 0.0061(3)
Fe2 0.0108(5) 0.0108(5) 0.0134(7) 0.000 0.000 0.0054(3)
N1 0.101(4) 0.0094(18) 0.0178(17) -0.0006(14) -0.0003(7) 0.0047(9)
N2 0.0457(19) 0.0117(16) 0.0198(16) 0.0008(13) 0.0004(7) 0.0059(8)
N3 0.0244(13) 0.0166(16) 0.0154(15) -0.0024(12) -0.0012(6) 0.0083(8)
N4 0.0385(17) 0.0114(16) 0.0199(17) -0.0022(13) -0.0011(6) 0.0057(8)
C1 0.116(9) 0.016(3) 0.038(4) 0.000(3) 0.023(4) 0.002(4)
C2 0.117(8) 0.018(3) 0.039(4) 0.004(3) 0.019(4) 0.013(4)
C3 0.104(4) 0.018(2) 0.023(2) 0.003(2) 0.0014(10) 0.0089(12)
C4 0.075(3) 0.016(2) 0.020(2) 0.0003(18) 0.0002(9) 0.0080(11)
O1W 0.081(5) 0.089(4) 0.066(3) 0.005(3) -0.018(3) 0.028(4)

loop_
_atom_type_symbol
_atom_type_description
_atom_type_scat_dispersion_real
_atom_type_scat_dispersion_imag
_atom_type_scat_source
C C 0.0033 0.0016 'International Tables Vol C Tables 4.2.6.8 and 6.1.1.4'
H H 0.0000 0.0000 'International Tables Vol C Tables 4.2.6.8 and 6.1.1.4'
N N 0.0061 0.0033 'International Tables Vol C Tables 4.2.6.8 and 6.1.1.4'
O O 0.0106 0.0060 'International Tables Vol C Tables 4.2.6.8 and 6.1.1.4'
Fe Fe 0.3463 0.8444 'International Tables Vol C Tables 4.2.6.8 and 6.1.1.4'

loop_
_geom_angle_atom_site_label_1
_geom_angle_atom_site_label_2
_geom_angle_atom_site_label_3
_geom_angle
_geom_angle_site_symmetry_1
_geom_angle_site_symmetry_3
N2 Fe1 N2 180.0(2) 19 .
N2 Fe1 N2 86.97(13) 19 20
N2 Fe1 N2 93.03(13) . 20
N2 Fe1 N2 86.97(13) 19 21
N2 Fe1 N2 93.03(13) . 21
N2 Fe1 N2 86.97(13) 20 21
N2 Fe1 N2 93.03(13) 19 3
N2 Fe1 N2 86.97(13) . 3
N2 Fe1 N2 93.03(13) 20 3
N2 Fe1 N2 180.00(14) 21 3
N2 Fe1 N2 93.03(13) 19 2
N2 Fe1 N2 86.97(13) . 2
N2 Fe1 N2 180.00(14) 20 2
N2 Fe1 N2 93.03(13) 21 2
N2 Fe1 N2 86.97(13) 3 2
N3 Fe2 N3 180.00(15) 2 20_556
N3 Fe2 N3 92.00(13) 2 3
N3 Fe2 N3 88.00(13) 20_556 3
N3 Fe2 N3 92.00(13) 2 .
N3 Fe2 N3 88.00(13) 20_556 .
N3 Fe2 N3 92.00(13) 3 .
N3 Fe2 N3 88.00(13) 2 19_556
N3 Fe2 N3 92.00(13) 20_556 19_556
N3 Fe2 N3 88.00(13) 3 19_556
N3 Fe2 N3 180.00(15) . 19_556
N3 Fe2 N3 88.00(13) 2 21_556
N3 Fe2 N3 92.00(13) 20_556 21_556
N3 Fe2 N3 180.00(8) 3 21_556
N3 Fe2 N3 88.00(13) . 21_556
N3 Fe2 N3 92.00(13) 19_556 21_556
N2 N1 C4 104.6(3) . .
N2 N1 H1N 127.6 . .
C4 N1 H1N 127.8 . .
N3 N2 N1 109.9(3) . .
N3 N2 Fe1 122.9(2) . .
N1 N2 Fe1 127.2(3) . .
N2 N3 N4 109.6(3) . .
N2 N3 Fe2 128.4(3) . .
N4 N3 Fe2 122.0(2) . .
N3 N4 C4 104.9(3) . .
N3 N4 H4N 127.9 . .
C4 N4 H4N 127.2 . .
C1 C1 C3 61.7(4) 23 31
C1 C1 C2 89.1(6) 23 .
C3 C1 C2 119.3(7) 31 .
C1 C1 C2 47.5(4) 23 23
C3 C1 C2 92.6(6) 31 23
C2 C1 C2 41.6(7) . 23
C1 C1 C2 89.4(4) 23 17
C3 C1 C2 43.4(4) 31 17
C2 C1 C2 89.4(5) . 17
C2 C1 C2 89.1(5) 23 17
C1 C1 H1 120.7 23 .
C3 C1 H1 120.8 31 .
C2 C1 H1 119.9 . .
C2 C1 H1 134.9 23 .
C2 C1 H1 135.8 17 .
C2 C2 C3 62.5(5) 23 .
C2 C2 C1 90.9(6) 23 .
C3 C2 C1 121.6(7) . .
C2 C2 C1 47.5(4) 23 23
C3 C2 C1 93.9(6) . 23
C1 C2 C1 43.4(7) . 23
C2 C2 C1 90.6(4) 23 17
C3 C2 C1 43.8(4) . 17
C1 C2 C1 90.6(5) . 17
C1 C2 C1 90.9(5) 23 17
C2 C2 H2 119.7 23 .
C3 C2 H2 119.0 . .
C1 C2 H2 119.4 . .
C1 C2 H2 134.6 23 .
C1 C2 H2 134.5 17 .
C2 C3 C2 55.1(9) 23 .
C2 C3 C1 119.1(6) 23 17
C2 C3 C1 92.7(6) . 17
C2 C3 C1 92.7(6) 23 31
C2 C3 C1 119.1(6) . 31
C1 C3 C1 56.7(9) 17 31
C2 C3 C4 119.5(5) 23 .
C2 C3 C4 119.5(5) . .
C1 C3 C4 121.3(5) 17 .
C1 C3 C4 121.3(5) 31 .
N4 C4 N1 110.9(4) . .
N4 C4 C3 122.9(4) . .
N1 C4 C3 126.2(4) . .

loop_
_geom_bond_atom_site_label_1
_geom_bond_atom_site_label_2
_geom_bond_distance
_geom_bond_site_symmetry_2
Fe1 N2 2.189(3) 19
Fe1 N2 2.189(3) .
Fe1 N2 2.189(3) 20
Fe1 N2 2.189(3) 21
Fe1 N2 2.189(3) 3
Fe1 N2 2.189(3) 2
Fe2 N3 1.967(3) 2
Fe2 N3 1.967(3) 20_556
Fe2 N3 1.967(3) 3
Fe2 N3 1.967(3) .
Fe2 N3 1.967(3) 19_556
Fe2 N3 1.967(3) 21_556
N1 N2 1.330(5) .
N1 C4 1.360(6) .
N1 H1N 0.9055 .
N2 N3 1.328(4) .
N3 N4 1.336(5) .
N4 C4 1.346(6) .
N4 H4N 0.9057 .
C1 C1 1.31(2) 23
C1 C3 1.377(9) 31
C1 C2 1.401(9) .
C1 C2 1.902(12) 23
C1 C2 1.986(11) 17
C1 H1 0.9642 .
C2 C2 1.26(2) 23
C2 C3 1.366(9) .
C2 C1 1.902(12) 23
C2 C1 1.986(11) 17
C2 H2 0.9633 .
C3 C2 1.366(9) 23
C3 C1 1.377(9) 17
C3 C1 1.377(9) 31
C3 C4 1.471(7) .
O1W O1W 0.880(15) 23

loop_
_platon_squeeze_void_nr
_platon_squeeze_void_average_x
_platon_squeeze_void_average_y
_platon_squeeze_void_average_z
_platon_squeeze_void_volume
_platon_squeeze_void_count_electrons
_platon_squeeze_void_content
1 0.000 0.333 -0.030 135 25 ' '
2 0.000 0.667 -0.030 135 25 ' '
3 0.333 0.000 -0.030 135 25 ' '
4 0.333 0.333 -0.030 135 25 ' '
5 0.667 0.667 -0.030 135 25 ' '
6 0.667 1.000 -0.029 135 25 ' '
